data_7213331
loop_
_publ_author_name
'Krebs, Frederik C.'
'J\/orgensen, Mikkel'

_publ_section_title
;
 Calix[4]arene-5,17-dicarboxylic acids and their interactions with
 aliphatic amines. Part 2. A crystal engineering approach
;
_journal_issue 9
_journal_name_full 'Journal of the Chemical Society, Perkin Transactions 2'
_journal_page_first 1935
_journal_paper_doi 10.1039/b002409k
_journal_year 2000
_chemical_formula_sum 'C54 H69 N5 O8'
_chemical_formula_weight 916.14
_chemical_name_systematic
; 
25,26,27,28-tetrapropoxy-
 calix[4]arene-5,17-dicarboxylic acid
 1,4-diaza[2,2,2]bicyclooctane salt  
;
_space_group_IT_number 2
_symmetry_cell_setting triclinic
_symmetry_space_group_name_Hall '-P 1'
_symmetry_space_group_name_H-M 'P -1'
_atom_sites_solution_hydrogens geom
_atom_sites_solution_primary direct
_atom_sites_solution_secondary difmap
_audit_creation_method SHELXL-97
_cell_angle_alpha 100.97(3)
_cell_angle_beta 96.83(3)
_cell_angle_gamma 110.11(3)
_cell_formula_units_Z 2
_cell_length_a 10.754(2)
_cell_length_b 12.014(2)
_cell_length_c 21.851(4)
_cell_measurement_temperature 120(2)
_cell_volume 2550.0(11)
_computing_cell_refinement 'SAINT Siemens'
_computing_data_collection 'SMART Siemens'
_computing_data_reduction 'SAINT Siemens'
_computing_molecular_graphics 'SHELXTL (Sheldrick)'
_computing_publication_material 'XCIF (Sheldrick)'
_computing_structure_refinement 'SHELXL-97 (Sheldrick, 1997)'
_computing_structure_solution 'SHELXS-97 (Sheldrick, 1990)'
_diffrn_ambient_temperature 293(2)
_diffrn_measured_fraction_theta_full 0.995
_diffrn_measured_fraction_theta_max 0.995
_diffrn_measurement_device_type 'Siemens SMART CCD'
_diffrn_measurement_method 'omega scan, frame data integration'
_diffrn_radiation_monochromator graphite
_diffrn_radiation_source 'fine-focus sealed tube'
_diffrn_radiation_type MoK\a
_diffrn_radiation_wavelength 0.71073
_diffrn_reflns_av_R_equivalents 0.1407
_diffrn_reflns_av_sigmaI/netI 0.2136
_diffrn_reflns_limit_h_max 13
_diffrn_reflns_limit_h_min -13
_diffrn_reflns_limit_k_max 15
_diffrn_reflns_limit_k_min -15
_diffrn_reflns_limit_l_max 27
_diffrn_reflns_limit_l_min -27
_diffrn_reflns_number 26915
_diffrn_reflns_theta_full 26.37
_diffrn_reflns_theta_max 26.37
_diffrn_reflns_theta_min 0.97
_exptl_absorpt_coefficient_mu 0.080
_exptl_absorpt_correction_type empirical
_exptl_absorpt_process_details 'SADABS (Sheldrick)'
_exptl_crystal_colour colourless
_exptl_crystal_density_diffrn 1.193
_exptl_crystal_density_method 'not measured'
_exptl_crystal_description plate
_exptl_crystal_F_000 984
_exptl_crystal_size_max 0.28
_exptl_crystal_size_mid 0.18
_exptl_crystal_size_min 0.08
_refine_diff_density_max 0.324
_refine_diff_density_min -0.324
_refine_diff_density_rms 0.071
_refine_ls_extinction_method none
_refine_ls_goodness_of_fit_ref 0.963
_refine_ls_hydrogen_treatment mixed
_refine_ls_matrix_type full
_refine_ls_number_parameters 640
_refine_ls_number_reflns 10373
_refine_ls_number_restraints 6
_refine_ls_restrained_S_all 1.001
_refine_ls_R_factor_all 0.2264
_refine_ls_R_factor_gt 0.0796
_refine_ls_shift/su_max 3.797
_refine_ls_shift/su_mean 0.029
_refine_ls_structure_factor_coef Fsqd
_refine_ls_weighting_details 'calc w=1/[\s^2^(Fo^2^)+(0.0798P)^2^+0.0000P] where P=(Fo^2^+2Fc^2^)/3'
_refine_ls_weighting_scheme calc
_refine_ls_wR_factor_gt 0.1507
_refine_ls_wR_factor_ref 0.2110
_reflns_number_gt 4086
_reflns_number_total 10373
_reflns_threshold_expression >2sigma(I)
_cod_data_source_file b002409ksup1.cif
_cod_data_source_block 2(dabco)
_cod_original_cell_volume 2550.0(9)
_cod_original_sg_symbol_H-M P-1
_cod_database_code 7213331

loop_
_symmetry_equiv_pos_as_xyz
'x, y, z'
'-x, -y, -z'

loop_
_atom_site_label
_atom_site_type_symbol
_atom_site_fract_x
_atom_site_fract_y
_atom_site_fract_z
_atom_site_U_iso_or_equiv
_atom_site_adp_type
_atom_site_occupancy
_atom_site_symmetry_multiplicity
_atom_site_calc_flag
_atom_site_refinement_flags
_atom_site_disorder_assembly
_atom_site_disorder_group
O1 O 0.0235(3) 0.3630(3) 0.29109(14) 0.0288(8) Uani 1 1 d . . .
O2 O 0.0188(3) 0.1914(3) 0.38241(14) 0.0279(8) Uani 1 1 d . . .
O3 O 0.2783(3) 0.1015(3) 0.38023(14) 0.0271(8) Uani 1 1 d . . .
O4 O 0.2433(3) 0.2301(3) 0.26776(14) 0.0282(8) Uani 1 1 d . . .
O5 O -0.3507(3) -0.0505(3) 0.04732(15) 0.0282(8) Uani 1 1 d . . .
N1 N -0.5425(4) -0.2319(3) -0.02869(18) 0.0236(10) Uani 1 1 d . . .
N2 N -0.7325(4) -0.4216(3) -0.09969(18) 0.0243(10) Uani 1 1 d . . .
N3 N -0.3588(5) -0.4889(5) -0.1038(3) 0.0670(17) Uani 1 1 d . . .
N4 N -0.6340(6) -0.2769(6) 0.2574(3) 0.093(2) Uani 1 1 d . . .
N5 N -0.0253(5) -0.3079(5) 0.0179(2) 0.0519(14) Uani 1 1 d . . .
O6 O -0.4759(3) -0.1063(3) 0.11958(15) 0.0349(9) Uani 1 1 d . . .
O7 O -0.2144(4) -0.3935(3) 0.23462(17) 0.0446(11) Uani 1 1 d . . .
O8 O -0.0757(3) -0.3795(3) 0.16508(15) 0.0300(9) Uani 1 1 d . . .
C1 C 0.0981(5) 0.2850(4) 0.1687(2) 0.0270(12) Uani 1 1 d . A .
H1A H 0.0858 0.3148 0.1311 0.032 Uiso 1 1 calc . . .
H1B H 0.1552 0.3543 0.2034 0.032 Uiso 1 1 calc . . .
C2 C -0.0391(5) 0.2255(4) 0.1859(2) 0.0255(12) Uani 1 1 d . . .
C3 C -0.1401(5) 0.1285(4) 0.1403(2) 0.0215(11) Uani 1 1 d . . .
H3 H -0.1244 0.1066 0.0996 0.026 Uiso 1 1 calc . . .
C4 C -0.2641(5) 0.0637(4) 0.1547(2) 0.0210(11) Uani 1 1 d . . .
C5 C -0.2870(5) 0.0957(4) 0.2157(2) 0.0228(11) Uani 1 1 d . . .
H5 H -0.3683 0.0515 0.2258 0.027 Uiso 1 1 calc . . .
C6 C -0.1899(5) 0.1929(4) 0.2620(2) 0.0241(12) Uani 1 1 d . . .
C7 C -0.0691(5) 0.2602(4) 0.2456(2) 0.0236(12) Uani 1 1 d . . .
C8 C -0.2181(5) 0.2188(5) 0.3287(2) 0.0317(13) Uani 1 1 d . . .
H8A H -0.1477 0.2938 0.3546 0.038 Uiso 1 1 calc . . .
H8B H -0.3036 0.2298 0.3268 0.038 Uiso 1 1 calc . . .
C9 C -0.2234(5) 0.1142(4) 0.3588(2) 0.0272(12) Uani 1 1 d . . .
C10 C -0.3465(5) 0.0211(5) 0.3586(2) 0.0348(14) Uani 1 1 d . . .
H10 H -0.4275 0.0260 0.3417 0.042 Uiso 1 1 calc . . .
C11 C -0.3489(5) -0.0763(5) 0.3828(2) 0.0370(14) Uani 1 1 d . . .
H11 H -0.4314 -0.1357 0.3831 0.044 Uiso 1 1 calc . . .
C12 C -0.2300(5) -0.0873(4) 0.4068(2) 0.0316(13) Uani 1 1 d . . .
H12 H -0.2330 -0.1539 0.4234 0.038 Uiso 1 1 calc . . .
C13 C -0.1047(5) 0.0013(4) 0.4064(2) 0.0263(12) Uani 1 1 d . . .
C14 C -0.1057(5) 0.1027(4) 0.3841(2) 0.0263(12) Uani 1 1 d . . .
C15 C 0.0267(5) -0.0181(4) 0.4214(2) 0.0265(12) Uani 1 1 d . . .
H15A H 0.0166 -0.0762 0.4475 0.032 Uiso 1 1 calc . . .
H15B H 0.0983 0.0586 0.4446 0.032 Uiso 1 1 calc . . .
C16 C 0.0620(5) -0.0667(4) 0.3590(2) 0.0240(12) Uani 1 1 d . . .
C17 C -0.0302(5) -0.1749(4) 0.3182(2) 0.0240(12) Uani 1 1 d . . .
H17 H -0.1089 -0.2177 0.3308 0.029 Uiso 1 1 calc . . .
C18 C -0.0074(5) -0.2207(4) 0.2589(2) 0.0223(11) Uani 1 1 d . . .
C19 C 0.1091(5) -0.1544(4) 0.2396(2) 0.0222(11) Uani 1 1 d . . .
H19 H 0.1235 -0.1837 0.1996 0.027 Uiso 1 1 calc . . .
C20 C 0.2044(4) -0.0454(4) 0.2788(2) 0.0220(11) Uani 1 1 d . . .
C21 C 0.1812(5) -0.0049(4) 0.3391(2) 0.0211(11) Uani 1 1 d . . .
C22 C 0.3252(4) 0.0273(4) 0.2534(2) 0.0234(11) Uani 1 1 d . A .
H22A H 0.3852 0.0976 0.2868 0.028 Uiso 1 1 calc . . .
H22B H 0.3752 -0.0236 0.2403 0.028 Uiso 1 1 calc . . .
C23 C 0.2774(4) 0.0695(4) 0.1975(2) 0.0246(12) Uani 1 1 d . . .
C24 C 0.2661(5) 0.0061(4) 0.1349(2) 0.0261(12) Uani 1 1 d . A .
H24 H 0.2990 -0.0565 0.1276 0.031 Uiso 1 1 calc . . .
C25 C 0.2067(5) 0.0357(5) 0.0842(2) 0.0306(13) Uani 1 1 d . . .
H25 H 0.2004 -0.0062 0.0428 0.037 Uiso 1 1 calc . . .
C26 C 0.1562(5) 0.1282(4) 0.0949(2) 0.0280(12) Uani 1 1 d . A .
H26 H 0.1149 0.1465 0.0604 0.034 Uiso 1 1 calc . . .
C27 C 0.1662(4) 0.1938(4) 0.1563(2) 0.0222(11) Uani 1 1 d . . .
C28 C 0.2311(4) 0.1659(4) 0.2064(2) 0.0238(12) Uani 1 1 d . A .
C29 C 0.3771(11) 0.3142(8) 0.2988(4) 0.031(3) Uani 0.691(19) 1 d P A 1
H29A H 0.4425 0.2854 0.2812 0.037 Uiso 0.69 1 calc P A 1
H29B H 0.3898 0.3164 0.3437 0.037 Uiso 0.69 1 calc P A 1
C30 C 0.4032(8) 0.4430(9) 0.2909(3) 0.033(3) Uani 0.691(19) 1 d P A 1
H30A H 0.3299 0.4673 0.3020 0.039 Uiso 0.69 1 calc P A 1
H30B H 0.4063 0.4442 0.2469 0.039 Uiso 0.69 1 calc P A 1
C31 C 0.5367(19) 0.5330(17) 0.3335(10) 0.054(5) Uani 0.691(19) 1 d P A 1
H31A H 0.5542 0.6130 0.3264 0.082 Uiso 0.69 1 calc P A 1
H31B H 0.6085 0.5069 0.3237 0.082 Uiso 0.69 1 calc P A 1
H31C H 0.5312 0.5358 0.3773 0.082 Uiso 0.69 1 calc P A 1
C29B C 0.355(3) 0.360(3) 0.2851(13) 0.054(8) Uani 0.309(19) 1 d PU A 2
H29C H 0.3566 0.3913 0.2472 0.065 Uiso 0.31 1 calc P A 2
H29D H 0.3289 0.4126 0.3163 0.065 Uiso 0.31 1 calc P A 2
C30B C 0.479(3) 0.369(2) 0.3081(14) 0.075(10) Uani 0.309(19) 1 d P A 2
H30C H 0.5089 0.3228 0.2756 0.090 Uiso 0.31 1 calc P A 2
H30D H 0.4770 0.3329 0.3441 0.090 Uiso 0.31 1 calc P A 2
C31B C 0.585(5) 0.503(5) 0.330(3) 0.092(17) Uani 0.309(19) 1 d P A 2
H31D H 0.6680 0.5038 0.3517 0.139 Uiso 0.31 1 calc P A 2
H31E H 0.5510 0.5525 0.3574 0.139 Uiso 0.31 1 calc P A 2
H31F H 0.6008 0.5348 0.2929 0.139 Uiso 0.31 1 calc P A 2
C32 C 0.3679(5) 0.0771(4) 0.4250(2) 0.0263(12) Uani 1 1 d . . .
H32A H 0.4078 0.0242 0.4030 0.032 Uiso 1 1 calc . . .
H32B H 0.3187 0.0365 0.4541 0.032 Uiso 1 1 calc . . .
C33 C 0.4767(5) 0.1978(5) 0.4613(2) 0.0411(15) Uani 1 1 d . . .
H33A H 0.4362 0.2465 0.4863 0.049 Uiso 1 1 calc . . .
H33B H 0.5170 0.2420 0.4313 0.049 Uiso 1 1 calc . . .
C34 C 0.5861(5) 0.1818(5) 0.5050(2) 0.0395(14) Uani 1 1 d . . .
H34A H 0.6525 0.2607 0.5273 0.059 Uiso 1 1 calc . . .
H34B H 0.6284 0.1358 0.4803 0.059 Uiso 1 1 calc . . .
H34C H 0.5469 0.1389 0.5351 0.059 Uiso 1 1 calc . . .
C35 C 0.0747(5) 0.2845(4) 0.4414(2) 0.0351(13) Uani 1 1 d . . .
H35A H 0.0835 0.2475 0.4766 0.042 Uiso 1 1 calc . . .
H35B H 0.0159 0.3294 0.4488 0.042 Uiso 1 1 calc . . .
C36 C 0.2111(5) 0.3693(5) 0.4361(3) 0.0418(15) Uani 1 1 d . . .
H36A H 0.2012 0.4053 0.4006 0.050 Uiso 1 1 calc . . .
H36B H 0.2684 0.3233 0.4280 0.050 Uiso 1 1 calc . . .
C37 C 0.2780(7) 0.4714(6) 0.4975(3) 0.070(2) Uani 1 1 d . . .
H37A H 0.3651 0.5239 0.4933 0.105 Uiso 1 1 calc . . .
H37B H 0.2883 0.4357 0.5327 0.105 Uiso 1 1 calc . . .
H37C H 0.2223 0.5182 0.5050 0.105 Uiso 1 1 calc . . .
C38 C 0.0197(5) 0.4762(5) 0.2793(2) 0.0380(14) Uani 1 1 d . . .
H38A H -0.0731 0.4708 0.2711 0.046 Uiso 1 1 calc . . .
H38B H 0.0577 0.4912 0.2421 0.046 Uiso 1 1 calc . . .
C39 C 0.1006(5) 0.5801(4) 0.3370(3) 0.0358(14) Uani 1 1 d . . .
H39A H 0.1859 0.5727 0.3507 0.043 Uiso 1 1 calc . . .
H39B H 0.1205 0.6573 0.3251 0.043 Uiso 1 1 calc . . .
C40 C 0.0273(6) 0.5818(5) 0.3921(3) 0.0458(16) Uani 1 1 d . . .
H40A H 0.0834 0.6480 0.4275 0.069 Uiso 1 1 calc . . .
H40B H 0.0075 0.5057 0.4042 0.069 Uiso 1 1 calc . . .
H40C H -0.0555 0.5927 0.3794 0.069 Uiso 1 1 calc . . .
C41 C -0.3736(5) -0.0403(4) 0.1044(2) 0.0233(11) Uani 1 1 d . . .
C42 C -0.1092(5) -0.3387(4) 0.2182(2) 0.0265(12) Uani 1 1 d . . .
C43 C -0.5276(5) -0.3440(4) -0.0145(2) 0.0302(13) Uani 1 1 d . . .
H43A H -0.5367 -0.3457 0.0290 0.036 Uiso 1 1 calc . . .
H43B H -0.4388 -0.3434 -0.0192 0.036 Uiso 1 1 calc . . .
C44 C -0.6375(5) -0.4574(4) -0.0609(2) 0.0295(13) Uani 1 1 d . . .
H44A H -0.5956 -0.5004 -0.0885 0.035 Uiso 1 1 calc . . .
H44B H -0.6865 -0.5124 -0.0371 0.035 Uiso 1 1 calc . . .
C45 C -0.6755(5) -0.2305(4) -0.0169(2) 0.0252(12) Uani 1 1 d . . .
H45A H -0.6892 -0.1612 -0.0288 0.030 Uiso 1 1 calc . . .
H45B H -0.6773 -0.2224 0.0280 0.030 Uiso 1 1 calc . . .
C46 C -0.7895(5) -0.3510(4) -0.0566(2) 0.0285(12) Uani 1 1 d . . .
H46A H -0.8320 -0.3990 -0.0285 0.034 Uiso 1 1 calc . . .
H46B H -0.8577 -0.3325 -0.0812 0.034 Uiso 1 1 calc . . .
C47 C -0.5350(5) -0.2357(4) -0.0964(2) 0.0292(12) Uani 1 1 d . . .
H47A H -0.4521 -0.2451 -0.1048 0.035 Uiso 1 1 calc . . .
H47B H -0.5350 -0.1599 -0.1057 0.035 Uiso 1 1 calc . . .
C48 C -0.6581(5) -0.3444(4) -0.1390(2) 0.0302(13) Uani 1 1 d . . .
H48A H -0.7176 -0.3141 -0.1616 0.036 Uiso 1 1 calc . . .
H48B H -0.6280 -0.3931 -0.1701 0.036 Uiso 1 1 calc . . .
C49 C -0.1817(7) -0.5874(6) -0.1139(3) 0.0620(19) Uani 1 1 d . . .
H49A H -0.1688 -0.6004 -0.1571 0.093 Uiso 1 1 calc . . .
H49B H -0.2124 -0.6643 -0.1026 0.093 Uiso 1 1 calc . . .
H49C H -0.0977 -0.5338 -0.0860 0.093 Uiso 1 1 calc . . .
C50 C -0.2839(7) -0.5311(5) -0.1079(3) 0.0463(16) Uani 1 1 d . . .
C51 C -0.4077(7) -0.2454(6) 0.2212(3) 0.066(2) Uani 1 1 d . . .
H51A H -0.3821 -0.3131 0.2253 0.099 Uiso 1 1 calc . . .
H51B H -0.3387 -0.1707 0.2469 0.099 Uiso 1 1 calc . . .
H51C H -0.4182 -0.2415 0.1775 0.099 Uiso 1 1 calc . . .
C52 C -0.5330(8) -0.2614(6) 0.2418(3) 0.063(2) Uani 1 1 d . . .
C53 C -0.1196(5) -0.1750(5) 0.0912(3) 0.0388(14) Uani 1 1 d . . .
H53A H -0.0475 -0.1153 0.1241 0.058 Uiso 1 1 calc . . .
H53B H -0.1862 -0.2259 0.1101 0.058 Uiso 1 1 calc . . .
H53C H -0.1605 -0.1342 0.0664 0.058 Uiso 1 1 calc . . .
C54 C -0.0663(6) -0.2500(5) 0.0506(3) 0.0362(14) Uani 1 1 d . . .
H1S H -0.463(6) -0.151(6) 0.009(3) 0.08(2) Uiso 1 1 d . . .
H2S H -0.158(9) -0.467(8) 0.146(4) 0.16(4) Uiso 1 1 d . . .

loop_
_atom_site_aniso_label
_atom_site_aniso_U_11
_atom_site_aniso_U_22
_atom_site_aniso_U_33
_atom_site_aniso_U_23
_atom_site_aniso_U_13
_atom_site_aniso_U_12
O1 0.030(2) 0.0190(18) 0.0273(19) -0.0050(16) -0.0088(16) 0.0074(16)
O2 0.0223(19) 0.0264(19) 0.0237(18) 0.0005(16) -0.0022(15) 0.0006(16)
O3 0.0253(19) 0.0184(18) 0.0247(18) -0.0012(15) -0.0087(16) 0.0005(15)
O4 0.029(2) 0.0235(18) 0.0231(18) -0.0024(16) 0.0009(16) 0.0053(16)
O5 0.027(2) 0.0228(19) 0.0213(19) -0.0043(16) 0.0013(16) -0.0013(16)
N1 0.019(2) 0.018(2) 0.023(2) -0.0014(19) -0.0056(19) 0.0013(18)
N2 0.022(2) 0.018(2) 0.024(2) 0.0001(19) 0.0014(19) 0.0005(19)
N3 0.045(4) 0.069(4) 0.094(5) 0.021(3) 0.033(3) 0.025(3)
N4 0.050(4) 0.115(6) 0.091(5) -0.004(4) 0.010(4) 0.023(4)
N5 0.060(4) 0.061(4) 0.045(3) 0.011(3) 0.017(3) 0.035(3)
O6 0.025(2) 0.038(2) 0.0277(19) 0.0043(17) 0.0056(17) -0.0032(17)
O7 0.030(2) 0.030(2) 0.053(2) -0.0095(19) 0.019(2) -0.0070(18)
O8 0.027(2) 0.0225(19) 0.027(2) -0.0032(16) 0.0050(17) -0.0027(16)
C1 0.019(3) 0.023(3) 0.028(3) 0.004(2) -0.005(2) 0.000(2)
C2 0.025(3) 0.022(3) 0.029(3) 0.008(2) 0.000(2) 0.010(2)
C3 0.022(3) 0.023(3) 0.016(2) 0.003(2) 0.001(2) 0.007(2)
C4 0.019(3) 0.022(3) 0.021(3) 0.004(2) -0.002(2) 0.009(2)
C5 0.019(3) 0.025(3) 0.022(3) 0.004(2) -0.002(2) 0.007(2)
C6 0.026(3) 0.029(3) 0.019(3) 0.003(2) 0.002(2) 0.015(2)
C7 0.025(3) 0.021(3) 0.021(3) 0.002(2) -0.006(2) 0.011(2)
C8 0.029(3) 0.037(3) 0.025(3) -0.005(2) 0.000(2) 0.015(3)
C9 0.029(3) 0.029(3) 0.018(3) -0.002(2) 0.002(2) 0.009(3)
C10 0.025(3) 0.050(4) 0.021(3) 0.003(3) 0.001(2) 0.008(3)
C11 0.028(3) 0.045(4) 0.025(3) 0.002(3) 0.013(3) -0.002(3)
C12 0.039(3) 0.027(3) 0.022(3) 0.004(2) 0.006(3) 0.005(3)
C13 0.025(3) 0.029(3) 0.013(2) -0.003(2) -0.001(2) 0.003(2)
C14 0.028(3) 0.029(3) 0.015(3) -0.001(2) 0.005(2) 0.005(3)
C15 0.031(3) 0.024(3) 0.019(3) 0.001(2) 0.001(2) 0.006(2)
C16 0.031(3) 0.022(3) 0.019(3) 0.005(2) 0.001(2) 0.010(2)
C17 0.024(3) 0.022(3) 0.024(3) 0.006(2) 0.002(2) 0.007(2)
C18 0.019(3) 0.020(3) 0.025(3) 0.006(2) 0.002(2) 0.004(2)
C19 0.023(3) 0.018(3) 0.021(3) 0.000(2) 0.001(2) 0.005(2)
C20 0.018(3) 0.019(3) 0.024(3) 0.007(2) -0.006(2) 0.003(2)
C21 0.021(3) 0.015(3) 0.022(3) 0.004(2) -0.006(2) 0.006(2)
C22 0.017(3) 0.020(3) 0.029(3) 0.003(2) -0.001(2) 0.006(2)
C23 0.014(3) 0.025(3) 0.029(3) 0.006(2) 0.002(2) 0.001(2)
C24 0.023(3) 0.019(3) 0.030(3) 0.001(2) 0.008(2) 0.002(2)
C25 0.025(3) 0.030(3) 0.023(3) 0.000(2) 0.006(2) -0.003(2)
C26 0.019(3) 0.032(3) 0.024(3) 0.010(2) 0.002(2) -0.002(2)
C27 0.013(3) 0.019(3) 0.027(3) 0.005(2) 0.006(2) -0.002(2)
C28 0.011(3) 0.023(3) 0.026(3) 0.002(2) 0.001(2) -0.003(2)
C29 0.035(7) 0.008(5) 0.032(5) 0.000(4) -0.014(4) -0.004(5)
C30 0.031(5) 0.028(6) 0.031(5) 0.008(4) -0.005(4) 0.004(4)
C31 0.058(12) 0.032(7) 0.044(7) 0.014(6) -0.021(8) -0.010(7)
C29B 0.055(8) 0.035(8) 0.055(8) 0.010(2) 0.010(2) -0.001(3)
C30B 0.051(19) 0.047(17) 0.13(2) 0.032(16) 0.029(17) 0.017(16)
C31B 0.06(3) 0.08(4) 0.08(2) 0.00(2) -0.01(2) -0.02(2)
C32 0.024(3) 0.026(3) 0.022(3) 0.003(2) -0.005(2) 0.005(2)
C33 0.036(3) 0.029(3) 0.036(3) 0.000(3) -0.021(3) -0.002(3)
C34 0.028(3) 0.039(3) 0.035(3) 0.000(3) -0.007(3) 0.002(3)
C35 0.043(3) 0.024(3) 0.029(3) 0.001(2) -0.010(3) 0.010(3)
C36 0.030(3) 0.031(3) 0.048(4) 0.006(3) -0.011(3) -0.001(3)
C37 0.065(5) 0.040(4) 0.068(4) 0.001(3) -0.030(4) -0.004(3)
C38 0.041(3) 0.028(3) 0.037(3) 0.004(3) -0.007(3) 0.011(3)
C39 0.035(3) 0.021(3) 0.044(3) -0.003(3) -0.009(3) 0.012(3)
C40 0.047(4) 0.037(3) 0.041(3) -0.009(3) -0.002(3) 0.014(3)
C41 0.020(3) 0.025(3) 0.020(3) 0.000(2) -0.002(2) 0.006(2)
C42 0.023(3) 0.020(3) 0.029(3) 0.002(2) 0.002(3) 0.004(2)
C43 0.027(3) 0.025(3) 0.030(3) 0.002(2) -0.005(2) 0.005(2)
C44 0.025(3) 0.019(3) 0.035(3) 0.000(2) -0.003(2) 0.003(2)
C45 0.022(3) 0.022(3) 0.026(3) -0.001(2) 0.003(2) 0.005(2)
C46 0.020(3) 0.020(3) 0.034(3) -0.001(2) 0.001(2) -0.001(2)
C47 0.026(3) 0.026(3) 0.027(3) 0.004(2) 0.000(2) 0.002(2)
C48 0.030(3) 0.023(3) 0.021(3) -0.001(2) 0.000(2) -0.006(2)
C49 0.067(5) 0.061(4) 0.062(4) 0.017(4) 0.020(4) 0.025(4)
C50 0.049(4) 0.041(4) 0.044(4) 0.010(3) 0.020(3) 0.009(3)
C51 0.075(5) 0.070(5) 0.061(4) 0.012(4) 0.023(4) 0.034(4)
C52 0.063(5) 0.069(5) 0.053(4) 0.008(4) -0.001(4) 0.026(5)
C53 0.034(3) 0.034(3) 0.047(3) 0.012(3) 0.007(3) 0.011(3)
C54 0.039(3) 0.035(3) 0.034(3) 0.014(3) 0.005(3) 0.011(3)

loop_
_atom_type_symbol
_atom_type_description
_atom_type_scat_dispersion_real
_atom_type_scat_dispersion_imag
_atom_type_scat_source
C C 0.0033 0.0016 'International Tables Vol C Tables 4.2.6.8 and 6.1.1.4'
H H 0.0000 0.0000 'International Tables Vol C Tables 4.2.6.8 and 6.1.1.4'
N N 0.0061 0.0033 'International Tables Vol C Tables 4.2.6.8 and 6.1.1.4'
O O 0.0106 0.0060 'International Tables Vol C Tables 4.2.6.8 and 6.1.1.4'

loop_
_geom_angle_atom_site_label_1
_geom_angle_atom_site_label_2
_geom_angle_atom_site_label_3
_geom_angle
C7 O1 C38 112.4(3)
C14 O2 C35 112.0(3)
C21 O3 C32 113.0(3)
C28 O4 C29 115.5(5)
C28 O4 C29B 112.9(10)
C29 O4 C29B 29.5(11)
C47 N1 C45 110.3(4)
C47 N1 C43 108.3(4)
C45 N1 C43 109.0(4)
C46 N2 C44 108.6(4)
C46 N2 C48 109.5(4)
C44 N2 C48 109.0(4)
C27 C1 C2 110.6(4)
C3 C2 C7 117.6(4)
C3 C2 C1 118.6(4)
C7 C2 C1 123.8(4)
C2 C3 C4 121.4(4)
C5 C4 C3 119.3(4)
C5 C4 C41 119.9(4)
C3 C4 C41 120.8(4)
C4 C5 C6 120.9(4)
C5 C6 C7 118.7(4)
C5 C6 C8 118.3(4)
C7 C6 C8 123.0(4)
O1 C7 C2 120.1(4)
O1 C7 C6 118.1(4)
C2 C7 C6 121.7(4)
C9 C8 C6 110.4(4)
C14 C9 C10 117.4(5)
C14 C9 C8 120.5(5)
C10 C9 C8 121.9(5)
C11 C10 C9 121.1(5)
C10 C11 C12 120.7(5)
C11 C12 C13 120.3(5)
C14 C13 C12 117.5(5)
C14 C13 C15 120.1(4)
C12 C13 C15 121.9(5)
C9 C14 C13 122.8(5)
C9 C14 O2 118.7(4)
C13 C14 O2 118.3(4)
C13 C15 C16 108.4(4)
C17 C16 C21 118.0(4)
C17 C16 C15 118.6(4)
C21 C16 C15 123.4(4)
C16 C17 C18 121.4(4)
C17 C18 C19 119.0(4)
C17 C18 C42 118.5(4)
C19 C18 C42 122.5(4)
C20 C19 C18 121.6(4)
C19 C20 C21 117.8(4)
C19 C20 C22 119.1(4)
C21 C20 C22 123.0(4)
C20 C21 O3 118.8(4)
C20 C21 C16 122.0(4)
O3 C21 C16 119.2(4)
C23 C22 C20 110.1(4)
C28 C23 C24 118.0(5)
C28 C23 C22 120.9(4)
C24 C23 C22 120.9(4)
C25 C24 C23 120.4(4)
C24 C25 C26 120.0(4)
C25 C26 C27 121.2(5)
C28 C27 C26 117.8(4)
C28 C27 C1 120.6(4)
C26 C27 C1 121.4(4)
O4 C28 C27 119.0(4)
O4 C28 C23 118.5(4)
C27 C28 C23 122.3(4)
O4 C29 C30 112.3(8)
C29 C30 C31 110.4(9)
C30B C29B O4 116(3)
C29B C30B C31B 114(3)
O3 C32 C33 107.9(4)
C32 C33 C34 112.3(4)
O2 C35 C36 107.7(4)
C35 C36 C37 110.8(5)
O1 C38 C39 109.0(4)
C40 C39 C38 112.8(4)
O6 C41 O5 125.1(4)
O6 C41 C4 120.1(4)
O5 C41 C4 114.8(4)
O7 C42 O8 123.6(4)
O7 C42 C18 121.8(4)
O8 C42 C18 114.6(4)
N1 C43 C44 108.9(4)
N2 C44 C43 110.6(4)
N1 C45 C46 109.4(4)
N2 C46 C45 109.7(4)
N1 C47 C48 109.0(4)
N2 C48 C47 110.1(4)
N3 C50 C49 179.3(7)
N4 C52 C51 178.4(8)
N5 C54 C53 178.7(6)

loop_
_geom_bond_atom_site_label_1
_geom_bond_atom_site_label_2
_geom_bond_distance
O1 C7 1.399(5)
O1 C38 1.445(6)
O2 C14 1.405(5)
O2 C35 1.441(5)
O3 C21 1.398(5)
O3 C32 1.432(5)
O4 C28 1.380(5)
O4 C29 1.435(11)
O4 C29B 1.55(3)
O5 C41 1.291(5)
N1 C47 1.484(6)
N1 C45 1.488(6)
N1 C43 1.493(6)
N2 C46 1.473(6)
N2 C44 1.478(6)
N2 C48 1.481(6)
N3 C50 1.094(7)
N4 C52 1.141(8)
N5 C54 1.134(6)
O6 C41 1.239(5)
O7 C42 1.231(5)
O8 C42 1.313(5)
C1 C27 1.515(6)
C1 C2 1.529(6)
C2 C3 1.400(6)
C2 C7 1.401(6)
C3 C4 1.401(6)
C4 C5 1.392(6)
C4 C41 1.520(6)
C5 C6 1.392(6)
C6 C7 1.404(6)
C6 C8 1.520(6)
C8 C9 1.513(7)
C9 C14 1.382(7)
C9 C10 1.407(7)
C10 C11 1.366(7)
C11 C12 1.384(7)
C12 C13 1.403(7)
C13 C14 1.398(7)
C13 C15 1.517(7)
C15 C16 1.522(6)
C16 C17 1.389(6)
C16 C21 1.409(6)
C17 C18 1.393(6)
C18 C19 1.397(6)
C18 C42 1.490(6)
C19 C20 1.393(6)
C20 C21 1.396(6)
C20 C22 1.529(6)
C22 C23 1.510(6)
C23 C28 1.400(6)
C23 C24 1.401(6)
C24 C25 1.378(7)
C25 C26 1.390(7)
C26 C27 1.392(6)
C27 C28 1.385(6)
C29 C30 1.521(14)
C30 C31 1.53(2)
C29B C30B 1.34(4)
C30B C31B 1.55(6)
C32 C33 1.508(6)
C33 C34 1.514(7)
C35 C36 1.504(7)
C36 C37 1.537(7)
C38 C39 1.517(7)
C39 C40 1.515(7)
C43 C44 1.537(6)
C45 C46 1.549(6)
C47 C48 1.542(6)
C49 C50 1.481(9)
C51 C52 1.435(10)
C53 C54 1.449(8)
